data_2239767
loop_
_publ_author_name
'Janzen, Daron E.'
'Crepeau, Laura E.'
'Hageseth, Benjamin D.'
'Wollack, James W.'

_publ_section_title
;
 Bis(2-nitrophenyl)methane
;
_journal_issue 8
_journal_name_full 'Acta Crystallographica Section E'
_journal_page_first o859
_journal_paper_doi 10.1107/S1600536814015438
_journal_volume 70
_journal_year 2014
_chemical_formula_iupac 'C13 H10 N2 O4'
_chemical_formula_moiety 'C13 H10 N2 O4'
_chemical_formula_sum 'C13 H10 N2 O4'
_chemical_formula_weight 258.23
_chemical_name_systematic
;
Bis(2-nitrophenyl)methane
;
_space_group_IT_number 2
_symmetry_cell_setting triclinic
_symmetry_space_group_name_Hall '-P 1'
_symmetry_space_group_name_H-M 'P -1'
_atom_sites_solution_hydrogens geom
_atom_sites_solution_primary direct
_atom_sites_solution_secondary difmap
_cell_angle_alpha 103.544(8)
_cell_angle_beta 92.555(7)
_cell_angle_gamma 94.870(7)
_cell_formula_units_Z 2
_cell_length_a 7.628(3)
_cell_length_b 8.340(3)
_cell_length_c 9.464(4)
_cell_measurement_reflns_used 4826
_cell_measurement_temperature 173
_cell_measurement_theta_max 27.48
_cell_measurement_theta_min 3.37
_cell_volume 581.9(4)
_computing_cell_refinement 'CrystalClear (Rigaku, 2011)'
_computing_data_collection 'CrystalClear (Rigaku, 2011)'
_computing_data_reduction 'CrystalClear (Rigaku, 2011)'
_computing_molecular_graphics '<i>OLEX2</i> (Dolomanov <i>et al.</i>, 2009)'
_computing_publication_material 'CrystalStructure (Rigaku, 2010)'
_computing_structure_refinement 'SHELXL97 (Sheldrick, 2008)'
_computing_structure_solution 'SIR2004 (Burla <i>et al.</i>, 2005)'
_diffrn_ambient_temperature 173
_diffrn_detector_area_resol_mean 6.849
_diffrn_measured_fraction_theta_full 0.992
_diffrn_measured_fraction_theta_max 0.992
_diffrn_measurement_device_type 'Rigaku XtaLAB mini'
_diffrn_measurement_method \w
_diffrn_radiation_type 'Mo K\a'
_diffrn_radiation_wavelength 0.71075
_diffrn_reflns_av_R_equivalents 0.0377
_diffrn_reflns_limit_h_max 9
_diffrn_reflns_limit_h_min -9
_diffrn_reflns_limit_k_max 10
_diffrn_reflns_limit_k_min -10
_diffrn_reflns_limit_l_max 12
_diffrn_reflns_limit_l_min -12
_diffrn_reflns_number 6052
_diffrn_reflns_theta_full 27.48
_diffrn_reflns_theta_max 27.48
_diffrn_standards_number 0
_exptl_absorpt_coefficient_mu 0.112
_exptl_absorpt_correction_T_max 0.989
_exptl_absorpt_correction_T_min 0.735
_exptl_absorpt_correction_type multi-scan
_exptl_absorpt_process_details '(<i>REQAB</i>; Rigaku, 1998)'
_exptl_crystal_colour colorless
_exptl_crystal_density_diffrn 1.474
_exptl_crystal_density_method 'not measured'
_exptl_crystal_description prism
_exptl_crystal_F_000 268.00
_exptl_crystal_size_max 0.170
_exptl_crystal_size_mid 0.150
_exptl_crystal_size_min 0.100
_refine_diff_density_max 0.190
_refine_diff_density_min -0.230
_refine_ls_extinction_method none
_refine_ls_goodness_of_fit_ref 1.023
_refine_ls_hydrogen_treatment constr
_refine_ls_number_parameters 172
_refine_ls_number_reflns 2648
_refine_ls_number_restraints 0
_refine_ls_R_factor_gt 0.0475
_refine_ls_shift/su_max 0.000
_refine_ls_structure_factor_coef Fsqd
_refine_ls_weighting_details 'w = 1/[\s^2^(Fo^2^)+(0.0474P)^2^+0.1223P] where P=(Fo^2^+2Fc^2^)/3'
_refine_ls_weighting_scheme calc
_refine_ls_wR_factor_ref 0.1139
_reflns_number_gt 1866
_reflns_number_total 2648
_reflns_threshold_expression F^2^>2\s(F^2^)
_cod_data_source_file pk2528sup1.cif
_cod_data_source_block I
_cod_original_cell_volume 582.0(4)
_cod_database_code 2239767
_cod_database_fobs_code 2239767

loop_
_symmetry_equiv_pos_site_id
_symmetry_equiv_pos_as_xyz
1 +X,+Y,+Z
2 -X,-Y,-Z

loop_
_atom_site_type_symbol
_atom_site_label
_atom_site_fract_x
_atom_site_fract_y
_atom_site_fract_z
_atom_site_U_iso_or_equiv
_atom_site_adp_type
_atom_site_calc_flag
_atom_site_refinement_flags
_atom_site_occupancy
_atom_site_symmetry_multiplicity
O O1 0.29405(17) 0.79051(18) 0.56711(16) 0.0471(4) Uani d . 1.0 2
O O2 0.50674(17) 0.97856(16) 0.66006(14) 0.0363(4) Uani d . 1.0 2
O O3 0.86890(18) 1.24938(16) 0.80274(14) 0.0382(4) Uani d . 1.0 2
O O4 0.6835(2) 1.29123(18) 0.97055(17) 0.0530(5) Uani d . 1.0 2
N N1 0.45029(19) 0.84465(19) 0.57775(16) 0.0301(4) Uani d . 1.0 2
N N2 0.7777(2) 1.20163(18) 0.89199(16) 0.0309(4) Uani d . 1.0 2
C C1 0.5742(2) 0.7451(2) 0.48873(18) 0.0249(4) Uani d . 1.0 2
C C2 0.4972(3) 0.6214(3) 0.37138(19) 0.0310(4) Uani d . 1.0 2
C C3 0.6030(3) 0.5236(3) 0.2806(2) 0.0343(5) Uani d . 1.0 2
C C4 0.7836(3) 0.5484(3) 0.3085(2) 0.0356(5) Uani d . 1.0 2
C C5 0.8591(3) 0.6726(3) 0.42590(19) 0.0317(4) Uani d . 1.0 2
C C6 0.7571(3) 0.7774(2) 0.51854(18) 0.0257(4) Uani d . 1.0 2
C C7 0.8516(3) 0.9162(3) 0.63788(18) 0.0280(4) Uani d . 1.0 2
C C8 0.8178(2) 0.9011(2) 0.79215(18) 0.0249(4) Uani d . 1.0 2
C C9 0.8194(3) 0.7458(3) 0.8234(2) 0.0307(4) Uani d . 1.0 2
C C10 0.7870(3) 0.7201(3) 0.9604(2) 0.0348(5) Uani d . 1.0 2
C C11 0.7497(3) 0.8504(3) 1.0715(2) 0.0358(5) Uani d . 1.0 2
C C12 0.7464(3) 1.0059(3) 1.04560(19) 0.0317(4) Uani d . 1.0 2
C C13 0.7820(2) 1.0299(2) 0.90776(18) 0.0258(4) Uani d . 1.0 2
H H2 0.3726 0.6047 0.3541 0.0372 Uiso calc R 1.0 2
H H3 0.5520 0.4400 0.1995 0.0412 Uiso calc R 1.0 2
H H4 0.8570 0.4802 0.2471 0.0428 Uiso calc R 1.0 2
H H5 0.9837 0.6865 0.4435 0.0381 Uiso calc R 1.0 2
H H7A 0.8141 1.0231 0.6255 0.0336 Uiso calc R 1.0 2
H H7B 0.9800 0.9184 0.6259 0.0336 Uiso calc R 1.0 2
H H9 0.8434 0.6542 0.7483 0.0369 Uiso calc R 1.0 2
H H10 0.7907 0.6126 0.9777 0.0418 Uiso calc R 1.0 2
H H11 0.7265 0.8328 1.1648 0.0429 Uiso calc R 1.0 2
H H12 0.7202 1.0964 1.1208 0.0380 Uiso calc R 1.0 2

loop_
_atom_site_aniso_label
_atom_site_aniso_U_11
_atom_site_aniso_U_22
_atom_site_aniso_U_33
_atom_site_aniso_U_12
_atom_site_aniso_U_13
_atom_site_aniso_U_23
O1 0.0241(8) 0.0549(10) 0.0606(10) 0.0036(7) 0.0085(7) 0.0093(8)
O2 0.0407(8) 0.0371(8) 0.0293(7) 0.0118(6) 0.0025(6) 0.0016(6)
O3 0.0466(8) 0.0319(7) 0.0369(8) -0.0007(6) 0.0079(7) 0.0107(6)
O4 0.0715(11) 0.0364(8) 0.0522(10) 0.0200(8) 0.0250(8) 0.0041(7)
N1 0.0284(9) 0.0365(9) 0.0280(9) 0.0084(7) 0.0023(7) 0.0115(7)
N2 0.0344(9) 0.0282(8) 0.0279(9) 0.0024(7) 0.0002(7) 0.0032(7)
C1 0.0254(9) 0.0278(9) 0.0235(9) 0.0059(7) 0.0040(7) 0.0085(7)
C2 0.0279(10) 0.0350(10) 0.0298(10) -0.0004(8) -0.0030(8) 0.0096(8)
C3 0.0399(11) 0.0310(10) 0.0281(10) 0.0000(8) -0.0001(8) 0.0008(8)
C4 0.0409(11) 0.0337(10) 0.0314(10) 0.0088(8) 0.0078(9) 0.0030(8)
C5 0.0272(10) 0.0388(11) 0.0285(10) 0.0045(8) 0.0037(8) 0.0059(8)
C6 0.0282(9) 0.0278(9) 0.0220(9) 0.0020(7) 0.0027(7) 0.0078(7)
C7 0.0242(9) 0.0291(9) 0.0288(10) -0.0008(7) 0.0032(7) 0.0039(8)
C8 0.0198(9) 0.0276(9) 0.0259(9) -0.0006(7) -0.0016(7) 0.0052(7)
C9 0.0283(10) 0.0282(10) 0.0331(10) 0.0025(8) -0.0032(8) 0.0031(8)
C10 0.0366(11) 0.0317(10) 0.0374(11) -0.0006(8) -0.0042(9) 0.0133(9)
C11 0.0367(11) 0.0430(12) 0.0294(10) -0.0021(9) 0.0002(8) 0.0146(9)
C12 0.0312(10) 0.0371(11) 0.0246(10) 0.0004(8) 0.0003(8) 0.0043(8)
C13 0.0227(9) 0.0255(9) 0.0281(9) -0.0001(7) -0.0010(7) 0.0055(7)

loop_
_atom_type_symbol
_atom_type_description
_atom_type_scat_dispersion_real
_atom_type_scat_dispersion_imag
_atom_type_scat_source
O O 0.0106 0.0060
;
International Tables for Crystallography
(1992, Vol. C, Tables 4.2.6.8 and 6.1.1.4)
;
N N 0.0061 0.0033
;
International Tables for Crystallography
(1992, Vol. C, Tables 4.2.6.8 and 6.1.1.4)
;
C C 0.0033 0.0016
;
International Tables for Crystallography
(1992, Vol. C, Tables 4.2.6.8 and 6.1.1.4)
;
H H 0.0000 0.0000
;
International Tables for Crystallography
(1992, Vol. C, Table 6.1.1.4)
;

loop_
_geom_angle_atom_site_label_1
_geom_angle_atom_site_label_2
_geom_angle_atom_site_label_3
_geom_angle
_geom_angle_publ_flag
O1 N1 O2 122.50(15) no
O1 N1 C1 118.50(14) no
O2 N1 C1 119.01(14) no
O3 N2 O4 122.91(17) no
O3 N2 C13 119.29(15) no
O4 N2 C13 117.80(16) no
N1 C1 C2 115.46(15) no
N1 C1 C6 121.63(13) no
C2 C1 C6 122.88(16) no
C1 C2 C3 119.57(16) no
C2 C3 C4 119.37(16) no
C3 C4 C5 120.53(18) no
C4 C5 C6 122.00(17) no
C1 C6 C5 115.58(14) no
C1 C6 C7 126.13(15) no
C5 C6 C7 118.27(15) no
C6 C7 C8 114.32(15) no
C7 C8 C9 118.53(15) no
C7 C8 C13 125.89(17) no
C9 C8 C13 115.57(17) no
C8 C9 C10 122.45(16) no
C9 C10 C11 120.2(2) no
C10 C11 C12 119.39(19) no
C11 C12 C13 119.57(16) no
N2 C13 C8 121.89(16) no
N2 C13 C12 115.29(14) no
C8 C13 C12 122.81(17) no
C1 C2 H2 120.212 no
C3 C2 H2 120.213 no
C2 C3 H3 120.313 no
C4 C3 H3 120.314 no
C3 C4 H4 119.728 no
C5 C4 H4 119.739 no
C4 C5 H5 118.995 no
C6 C5 H5 119.000 no
C6 C7 H7A 108.677 no
C6 C7 H7B 108.684 no
C8 C7 H7A 108.672 no
C8 C7 H7B 108.679 no
H7A C7 H7B 107.606 no
C8 C9 H9 118.783 no
C10 C9 H9 118.770 no
C9 C10 H10 119.901 no
C11 C10 H10 119.902 no
C10 C11 H11 120.303 no
C12 C11 H11 120.312 no
C11 C12 H12 120.215 no
C13 C12 H12 120.219 no

loop_
_geom_bond_atom_site_label_1
_geom_bond_atom_site_label_2
_geom_bond_distance
_geom_bond_publ_flag
O1 N1 1.229(2) no
O2 N1 1.2331(18) no
O3 N2 1.233(3) no
O4 N2 1.227(3) no
N1 C1 1.473(3) no
N2 C13 1.478(3) no
C1 C2 1.395(3) no
C1 C6 1.401(3) no
C2 C3 1.379(3) no
C3 C4 1.380(3) no
C4 C5 1.394(3) no
C5 C6 1.398(3) no
C6 C7 1.519(3) no
C7 C8 1.526(3) no
C8 C9 1.395(3) no
C8 C13 1.397(3) no
C9 C10 1.393(3) no
C10 C11 1.382(3) no
C11 C12 1.378(3) no
C12 C13 1.400(3) no
C2 H2 0.950 no
C3 H3 0.950 no
C4 H4 0.950 no
C5 H5 0.950 no
C7 H7A 0.990 no
C7 H7B 0.990 no
C9 H9 0.950 no
C10 H10 0.950 no
C11 H11 0.950 no
C12 H12 0.950 no

loop_
_geom_contact_atom_site_label_1
_geom_contact_atom_site_label_2
_geom_contact_distance
_geom_contact_site_symmetry_2
_geom_contact_publ_flag
O1 C2 2.688(3) . no
O1 C6 3.590(3) . no
O2 O3 3.426(2) . no
O2 O4 3.566(2) . no
O2 N2 3.0953(19) . no
O2 C2 3.532(3) . no
O2 C6 2.824(3) . no
O2 C7 2.732(3) . no
O2 C8 2.825(3) . no
O2 C13 3.004(3) . no
O3 C7 2.840(3) . no
O3 C8 2.875(3) . no
O3 C12 3.512(3) . no
O4 C8 3.554(3) . no
O4 C12 2.711(3) . no
N1 C7 3.070(3) . no
N1 C8 3.319(3) . no
N2 C7 3.072(3) . no
C1 C4 2.744(3) . no
C1 C8 3.280(3) . no
C2 C5 2.764(3) . no
C3 C6 2.836(3) . no
C5 C8 3.585(3) . no
C6 C9 2.979(3) . no
C8 C11 2.837(3) . no
C9 C12 2.759(3) . no
C10 C13 2.747(3) . no
O1 O2 3.518(3) 2_676 no
O1 O3 3.592(3) 2_676 no
O1 C3 3.403(3) 2_666 no
O1 C4 3.326(3) 2_666 no
O1 C5 3.492(3) 1_455 no
O2 O1 3.518(3) 2_676 no
O2 O2 3.131(3) 2_676 no
O2 N1 2.981(3) 2_676 no
O2 C1 3.060(3) 2_676 no
O2 C2 3.421(3) 2_676 no
O2 C11 3.396(3) 2_677 no
O2 C12 3.444(3) 2_677 no
O3 O1 3.592(3) 2_676 no
O3 C2 3.551(3) 2_676 no
O3 C4 3.362(3) 2_776 no
O3 C5 3.200(3) 2_776 no
O3 C10 3.327(3) 2_777 no
O3 C11 3.338(3) 2_777 no
O4 C3 3.231(3) 1_566 no
O4 C4 3.421(3) 1_566 no
O4 C11 3.387(3) 2_677 no
N1 O2 2.981(3) 2_676 no
N1 N1 3.318(3) 2_676 no
N2 C10 3.492(3) 2_777 no
C1 O2 3.060(3) 2_676 no
C2 O2 3.421(3) 2_676 no
C2 O3 3.551(3) 2_676 no
C2 C2 3.514(3) 2_666 no
C3 O1 3.403(3) 2_666 no
C3 O4 3.231(3) 1_544 no
C4 O1 3.326(3) 2_666 no
C4 O3 3.362(3) 2_776 no
C4 O4 3.421(3) 1_544 no
C5 O1 3.492(3) 1_655 no
C5 O3 3.200(3) 2_776 no
C8 C12 3.544(3) 2_777 no
C10 O3 3.327(3) 2_777 no
C10 N2 3.492(3) 2_777 no
C11 O2 3.396(3) 2_677 no
C11 O3 3.338(3) 2_777 no
C11 O4 3.387(3) 2_677 no
C12 O2 3.444(3) 2_677 no
C12 C8 3.544(3) 2_777 no
O1 H2 2.3718 . no
O2 H7A 2.3914 . no
O3 H7A 2.2068 . no
O3 H7B 3.0821 . no
O4 H12 2.4218 . no
N1 H2 2.5571 . no
N1 H7A 2.9988 . no
N2 H7A 2.6509 . no
N2 H7B 3.5330 . no
N2 H12 2.5617 . no
C1 H3 3.2585 . no
C1 H5 3.2340 . no
C1 H7A 2.8396 . no
C1 H7B 3.3700 . no
C1 H9 3.3932 . no
C2 H4 3.2392 . no
C3 H5 3.2571 . no
C4 H2 3.2424 . no
C5 H3 3.2674 . no
C5 H7A 3.1423 . no
C5 H7B 2.5180 . no
C5 H9 3.0984 . no
C6 H2 3.3056 . no
C6 H4 3.2918 . no
C6 H9 2.6931 . no
C7 H5 2.6288 . no
C7 H9 2.6311 . no
C8 H10 3.2926 . no
C8 H12 3.3047 . no
C9 H7A 3.3006 . no
C9 H7B 2.8685 . no
C9 H11 3.2653 . no
C10 H12 3.2441 . no
C11 H9 3.2542 . no
C12 H10 3.2415 . no
C13 H7A 2.6811 . no
C13 H7B 3.1139 . no
C13 H9 3.2263 . no
C13 H11 3.2625 . no
H2 H3 2.3363 . no
H3 H4 2.3305 . no
H4 H5 2.3258 . no
H5 H7A 3.3275 . no
H5 H7B 2.2737 . no
H5 H9 3.1830 . no
H7A H9 3.5546 . no
H7B H9 2.8626 . no
H9 H10 2.3236 . no
H10 H11 2.3354 . no
H11 H12 2.3352 . no
O1 H3 3.4775 2_666 no
O1 H4 3.3339 2_666 no
O1 H5 2.5794 1_455 no
O1 H7A 2.7985 2_676 no
O1 H7B 2.7316 1_455 no
O1 H11 3.5664 2_677 no
O1 H12 2.8926 2_677 no
O2 H2 3.5542 2_676 no
O2 H7A 3.5612 2_676 no
O2 H11 2.8116 2_677 no
O2 H12 2.9037 2_677 no
O3 H2 2.8392 2_676 no
O3 H4 3.0767 2_776 no
O3 H5 2.7744 2_776 no
O3 H9 3.5525 1_565 no
O3 H10 3.2126 1_565 no
O3 H10 3.2061 2_777 no
O3 H11 3.2348 2_777 no
O4 H2 3.4020 2_676 no
O4 H3 2.5274 1_566 no
O4 H4 2.9142 1_566 no
O4 H10 2.7197 1_565 no
O4 H11 3.3111 2_677 no
N1 H3 3.5241 2_666 no
N1 H7A 3.1639 2_676 no
N1 H11 3.5821 2_677 no
N1 H12 3.1392 2_677 no
N2 H2 3.3447 2_676 no
N2 H10 3.3242 1_565 no
N2 H10 3.5553 2_777 no
C1 H11 3.5367 1_554 no
C2 H9 3.2897 2_666 no
C2 H11 3.3744 1_554 no
C3 H9 3.5691 2_666 no
C3 H10 3.4642 1_554 no
C3 H11 3.1208 1_554 no
C4 H9 3.4305 2_766 no
C4 H10 3.2996 1_554 no
C4 H11 3.0494 1_554 no
C5 H7A 3.5358 2_776 no
C5 H11 3.2356 1_554 no
C6 H11 3.4859 1_554 no
C7 H7B 3.3745 2_776 no
C8 H12 3.5807 2_777 no
C9 H2 3.2040 2_666 no
C9 H3 3.0850 2_666 no
C9 H4 3.2311 2_766 no
C10 H3 2.9802 2_666 no
C11 H7B 3.5194 2_777 no
C12 H7B 3.5635 2_777 no
H2 O2 3.5542 2_676 no
H2 O3 2.8392 2_676 no
H2 O4 3.4020 2_676 no
H2 N2 3.3447 2_676 no
H2 C9 3.2040 2_666 no
H2 H5 3.2056 1_455 no
H2 H7A 3.4920 2_676 no
H2 H9 2.5672 2_666 no
H2 H10 3.3613 2_666 no
H3 O1 3.4775 2_666 no
H3 O4 2.5274 1_544 no
H3 N1 3.5241 2_666 no
H3 C9 3.0850 2_666 no
H3 C10 2.9802 2_666 no
H3 H9 3.1418 2_666 no
H3 H10 3.3329 1_554 no
H3 H10 2.9846 2_666 no
H3 H11 3.5234 1_554 no
H3 H12 3.1816 1_544 no
H4 O1 3.3339 2_666 no
H4 O3 3.0767 2_776 no
H4 O4 2.9142 1_544 no
H4 C9 3.2311 2_766 no
H4 H9 2.6325 2_766 no
H4 H10 3.0462 1_554 no
H4 H10 3.5270 2_766 no
H4 H11 3.4275 1_554 no
H4 H12 3.2087 1_544 no
H5 O1 2.5794 1_655 no
H5 O3 2.7744 2_776 no
H5 H2 3.2056 1_655 no
H5 H5 3.5426 2_766 no
H5 H7A 2.9778 2_776 no
H5 H7B 3.4990 2_776 no
H5 H9 3.3980 2_766 no
H7A O1 2.7985 2_676 no
H7A O2 3.5612 2_676 no
H7A N1 3.1639 2_676 no
H7A C5 3.5358 2_776 no
H7A H2 3.4920 2_676 no
H7A H5 2.9778 2_776 no
H7A H7B 3.0193 2_776 no
H7B O1 2.7316 1_655 no
H7B C7 3.3745 2_776 no
H7B C11 3.5194 2_777 no
H7B C12 3.5635 2_777 no
H7B H5 3.4990 2_776 no
H7B H7A 3.0193 2_776 no
H7B H7B 3.0237 2_776 no
H7B H11 3.1837 2_777 no
H7B H12 3.2696 2_777 no
H9 O3 3.5525 1_545 no
H9 C2 3.2897 2_666 no
H9 C3 3.5691 2_666 no
H9 C4 3.4305 2_766 no
H9 H2 2.5672 2_666 no
H9 H3 3.1418 2_666 no
H9 H4 2.6325 2_766 no
H9 H5 3.3980 2_766 no
H10 O3 3.2126 1_545 no
H10 O3 3.2061 2_777 no
H10 O4 2.7197 1_545 no
H10 N2 3.3242 1_545 no
H10 N2 3.5553 2_777 no
H10 C3 3.4642 1_556 no
H10 C4 3.2996 1_556 no
H10 H2 3.3613 2_666 no
H10 H3 3.3329 1_556 no
H10 H3 2.9846 2_666 no
H10 H4 3.0462 1_556 no
H10 H4 3.5270 2_766 no
H11 O1 3.5664 2_677 no
H11 O2 2.8116 2_677 no
H11 O3 3.2348 2_777 no
H11 O4 3.3111 2_677 no
H11 N1 3.5821 2_677 no
H11 C1 3.5367 1_556 no
H11 C2 3.3744 1_556 no
H11 C3 3.1208 1_556 no
H11 C4 3.0494 1_556 no
H11 C5 3.2356 1_556 no
H11 C6 3.4859 1_556 no
H11 H3 3.5234 1_556 no
H11 H4 3.4275 1_556 no
H11 H7B 3.1837 2_777 no
H12 O1 2.8926 2_677 no
H12 O2 2.9037 2_677 no
H12 N1 3.1392 2_677 no
H12 C8 3.5807 2_777 no
H12 H3 3.1816 1_566 no
H12 H4 3.2087 1_566 no
H12 H7B 3.2696 2_777 no

loop_
_geom_torsion_atom_site_label_1
_geom_torsion_atom_site_label_2
_geom_torsion_atom_site_label_3
_geom_torsion_atom_site_label_4
_geom_torsion
_geom_torsion_publ_flag
O1 N1 C1 C2 17.2(3) no
O1 N1 C1 C6 -164.73(16) no
O2 N1 C1 C2 -162.89(15) no
O2 N1 C1 C6 15.2(3) no
O3 N2 C13 C8 -28.6(2) no
O3 N2 C13 C12 151.93(13) no
O4 N2 C13 C8 152.16(14) no
O4 N2 C13 C12 -27.3(2) no
N1 C1 C2 C3 178.99(15) no
N1 C1 C6 C5 179.61(15) no
N1 C1 C6 C7 -2.0(3) no
C2 C1 C6 C5 -2.5(3) no
C2 C1 C6 C7 175.89(17) no
C6 C1 C2 C3 1.0(3) no
C1 C2 C3 C4 0.8(3) no
C2 C3 C4 C5 -1.0(3) no
C3 C4 C5 C6 -0.7(3) no
C4 C5 C6 C1 2.3(3) no
C4 C5 C6 C7 -176.20(17) no
C1 C6 C7 C8 65.5(3) no
C5 C6 C7 C8 -116.10(18) no
C6 C7 C8 C9 42.9(2) no
C6 C7 C8 C13 -136.09(15) no
C7 C8 C9 C10 -178.93(13) no
C7 C8 C13 N2 -1.7(3) no
C7 C8 C13 C12 177.81(13) no
C9 C8 C13 N2 179.33(13) no
C9 C8 C13 C12 -1.2(3) no
C13 C8 C9 C10 0.2(3) no
C8 C9 C10 C11 0.7(3) no
C9 C10 C11 C12 -0.6(3) no
C10 C11 C12 C13 -0.4(3) no
C11 C12 C13 N2 -179.15(14) no
C11 C12 C13 C8 1.4(3) no
